data_2101328
loop_
_publ_author_name
'Iversen, B. B.'
'Larsen, F. K.'
'Souhassou, M.'
'Takata, M.'

_publ_section_title
;
 Experimental evidence for the existence of non-nuclear maxima in the
 electron-density distribution of metallic beryllium. A comparative
 study of the maximum entropy method and the multipole refinement
 method
;
_journal_issue 4
_journal_name_full 'Acta Crystallographica Section B'
_journal_page_first 580
_journal_page_last 591
_journal_paper_doi 10.1107/S0108768194010360
_journal_volume 51
_journal_year 1995
_chemical_formula_sum 'B17 Be N2'
_symmetry_cell_setting hexagonal
_symmetry_space_group_name_Hall '-P 6c 2c'
_symmetry_space_group_name_H-M 'P 63/m m c'
_cell_angle_alpha 90.0
_cell_angle_beta 90.0
_cell_angle_gamma 120.0
_cell_formula_units_Z 2
_cell_length_a 2.2853(3)
_cell_length_b 2.2853(3)
_cell_length_c 3.5842(2)
_cell_volume 16.211(3)
_cod_data_source_file ab0327.cif
_cod_data_source_block ab0327a
_cod_original_formula_sum 'Be N2 B17'
_cod_database_code 2101328

loop_
_atom_site_label
_atom_site_fract_x
_atom_site_fract_y
_atom_site_fract_z
Be 0.3333 0.6667 0.25
N1 0.6667 0.3333 0.25
N2 0.0 0.0 0.0
B1 0.507 1.013 0.25
B2 0.3333 0.6667 0.054
B3 0.093 0.046 0.042
B4 0.144 0.288 0.110
